data_7106168
loop_
_publ_author_name
'Pierre-Emmanuel Car'
'Matteo Mannini'
'Mauro Perfetti'
'Annaick Favre'
'Andrea Caneschi'
'Roberta Sessoli'

_publ_section_title
;
 Giant field dependence of the low temperature relaxation of the
 magnetization in a dysprosium(III)&#x0096;DOTA complex
;
_journal_name_full Chem.Commun.
_journal_page_first 3751
_journal_paper_doi 10.1039/c0cc05850e
_journal_volume 47
_journal_year 2011
_chemical_formula_moiety '(C16 O8 N4 H24 -4)1, (Dy 3+), (Na 1+), (H2 O)5'
_chemical_formula_sum 'C16 H34 Dy N4 Na O13'
_chemical_formula_weight 675.96
_space_group_IT_number 2
_symmetry_cell_setting triclinic
_symmetry_space_group_name_Hall '-P 1'
_symmetry_space_group_name_H-M 'P -1'
_atom_sites_solution_hydrogens geom
_atom_sites_solution_primary direct
_atom_sites_solution_secondary difmap
_audit_author_address
;
Universita' di Firenze
LAMM Laboratory for Molecular Magnetism
c/o Dipartimento di Chimica
Via della Lastruccia 3, 50019 Sesto Fiorentino
Firenze, Italy
;
_audit_author_name 'Pierre-Emmanuel Car'
_audit_contact_author_email pierre.emmanuel.car@gmail.com
_audit_creation_method SHELXL-97
_cell_angle_alpha 82.962(5)
_cell_angle_beta 85.824(5)
_cell_angle_gamma 81.637(5)
_cell_formula_units_Z 2
_cell_length_a 8.7190(10)
_cell_length_b 9.0790(10)
_cell_length_c 15.6370(10)
_cell_measurement_reflns_used 3840
_cell_measurement_temperature 293(2)
_cell_measurement_theta_max 29.0079
_cell_measurement_theta_min 4.2737
_cell_volume 1213.5(2)
_computing_cell_refinement
;
CrysAlisPro, Oxford Diffraction Ltd.,
Version 1.171.33.41 (release 06-05-2009 CrysAlis171 .NET)
(compiled May 6 2009,17:20:42)
;
_computing_data_collection
;
CrysAlisPro, Oxford Diffraction Ltd.,
Version 1.171.33.41 (release 06-05-2009 CrysAlis171 .NET)
(compiled May 6 2009,17:20:42)
;
_computing_data_reduction
;
CrysAlisPro, Oxford Diffraction Ltd.,
Version 1.171.33.41 (release 06-05-2009 CrysAlis171 .NET)
(compiled May 6 2009,17:20:42)
;
_computing_structure_refinement 'SHELXL-97 (Sheldrick, 1997)'
_computing_structure_solution 'Sir-97 (Cascarano, 1997)'
_diffrn_ambient_temperature 293(2)
_diffrn_detector_area_resol_mean 16.4547
_diffrn_measured_fraction_theta_full 0.859
_diffrn_measured_fraction_theta_max 0.859
_diffrn_measurement_details
;
1 omega -71.00 -40.00 1.0000 2.6500
omega____ theta____ kappa____ phi______ frames
- -21.0487 179.0000 0.0000 31

2 omega -94.00 -60.00 1.0000 2.6500
omega____ theta____ kappa____ phi______ frames
- -21.0487 151.0000 -49.0000 34

3 omega -89.00 -32.00 1.0000 2.6500
omega____ theta____ kappa____ phi______ frames
- -21.0487 179.0000 30.0000 57

4 omega -46.00 54.00 1.0000 2.6500
omega____ theta____ kappa____ phi______ frames
- 22.1424 -38.0000 -30.0000 100

5 omega -5.00 81.00 1.0000 2.6500
omega____ theta____ kappa____ phi______ frames
- 22.1424 -123.0000 -111.0000 86

6 omega -49.00 51.00 1.0000 2.6500
omega____ theta____ kappa____ phi______ frames
- 22.1424 -38.0000 -120.0000 100

7 omega -11.00 72.00 1.0000 2.6500
omega____ theta____ kappa____ phi______ frames
- 22.1424 77.0000 -120.0000 83

8 omega -11.00 95.00 1.0000 2.6500
omega____ theta____ kappa____ phi______ frames
- 22.1424 77.0000 0.0000 106
;
_diffrn_measurement_device_type 'Xcalibur, Sapphire3'
_diffrn_measurement_method '\w scans'
_diffrn_radiation_monochromator graphite
_diffrn_radiation_source 'Enhance (Mo) X-ray Source'
_diffrn_radiation_type 'Mo K\a'
_diffrn_radiation_wavelength 0.71069
_diffrn_reflns_av_R_equivalents 0.0716
_diffrn_reflns_av_sigmaI/netI 0.1268
_diffrn_reflns_limit_h_max 11
_diffrn_reflns_limit_h_min -11
_diffrn_reflns_limit_k_max 12
_diffrn_reflns_limit_k_min -11
_diffrn_reflns_limit_l_max 20
_diffrn_reflns_limit_l_min -20
_diffrn_reflns_number 13345
_diffrn_reflns_theta_full 29.08
_diffrn_reflns_theta_max 29.08
_diffrn_reflns_theta_min 4.28
_diffrn_standards_decay_% 0
_diffrn_standards_interval_count 25
_exptl_absorpt_coefficient_mu 3.168
_exptl_absorpt_correction_T_max 1.00000
_exptl_absorpt_correction_T_min 0.46138
_exptl_absorpt_correction_type multi-scan
_exptl_absorpt_process_details
;
CrysAlisPro, Oxford Diffraction Ltd.,
Version 1.171.33.41 (release 06-05-2009 CrysAlis171 .NET)
(compiled May 6 2009,17:20:42)
Empirical absorption correction using spherical harmonics,
implemented in SCALE3 ABSPACK scaling algorithm.
;
_exptl_crystal_colour colorless
_exptl_crystal_density_diffrn 1.844
_exptl_crystal_density_method 'not measured'
_exptl_crystal_description prismatic
_exptl_crystal_F_000 674
_exptl_crystal_size_max 0.35
_exptl_crystal_size_mid 0.32
_exptl_crystal_size_min 0.28
_refine_diff_density_max 1.310
_refine_diff_density_min -1.093
_refine_diff_density_rms 0.160
_refine_ls_extinction_method none
_refine_ls_goodness_of_fit_ref 0.910
_refine_ls_hydrogen_treatment refxyz
_refine_ls_matrix_type full
_refine_ls_number_parameters 316
_refine_ls_number_reflns 5578
_refine_ls_number_restraints 0
_refine_ls_restrained_S_all 0.910
_refine_ls_R_factor_all 0.0782
_refine_ls_R_factor_gt 0.0457
_refine_ls_shift/su_max 0.000
_refine_ls_shift/su_mean 0.000
_refine_ls_structure_factor_coef Fsqd
_refine_ls_weighting_details 'calc w=1/[\s^2^(Fo^2^)+(0.0321P)^2^+0.0000P] where P=(Fo^2^+2Fc^2^)/3'
_refine_ls_weighting_scheme calc
_refine_ls_wR_factor_gt 0.0857
_refine_ls_wR_factor_ref 0.0919
_reflns_number_gt 3855
_reflns_number_total 5578
_reflns_threshold_expression >2sigma(I)
_cod_data_source_file c0cc05850e.txt
_cod_data_source_block DyDota
_cod_original_sg_symbol_H-M ' P-1'
_cod_database_code 7106168

loop_
_symmetry_equiv_pos_as_xyz
'x, y, z'
'-x, -y, -z'

loop_
_atom_site_label
_atom_site_type_symbol
_atom_site_fract_x
_atom_site_fract_y
_atom_site_fract_z
_atom_site_U_iso_or_equiv
_atom_site_adp_type
_atom_site_occupancy
_atom_site_symmetry_multiplicity
_atom_site_calc_flag
_atom_site_refinement_flags
_atom_site_disorder_assembly
_atom_site_disorder_group
Dy1 Dy 0.59456(3) 0.25259(3) 0.30644(2) 0.02453(10) Uani 1 1 d . . .
Na1 Na 0.3728(3) -0.1804(3) 0.40061(17) 0.0442(7) Uani 1 1 d . . .
N1 N 0.8478(5) 0.0580(5) 0.3029(3) 0.0266(11) Uani 1 1 d . . .
N2 N 0.6408(5) 0.4577(5) 0.1760(3) 0.0268(11) Uani 1 1 d . . .
N3 N 0.8436(5) 0.3795(5) 0.3221(3) 0.0264(11) Uani 1 1 d . . .
N4 N 0.6462(5) 0.1377(5) 0.1563(3) 0.0273(11) Uani 1 1 d . . .
O1 O 0.5109(4) 0.0199(4) 0.3104(3) 0.0308(10) Uani 1 1 d . . .
O2 O 0.3753(4) 0.3277(5) 0.2278(3) 0.0336(10) Uani 1 1 d . . .
O3 O 0.6039(5) 0.6662(5) 0.4282(3) 0.0384(11) Uani 1 1 d . . .
O4 O 0.7980(4) -0.0139(5) 0.5361(3) 0.0344(10) Uani 1 1 d . . .
O5 O 0.5398(4) 0.4824(4) 0.3623(3) 0.0304(10) Uani 1 1 d . . .
O6 O 0.6838(4) 0.1654(4) 0.4435(3) 0.0287(9) Uani 1 1 d . . .
O7 O 0.2421(5) 0.4725(5) 0.1244(3) 0.0483(13) Uani 1 1 d . . .
O8 O 0.3861(5) -0.1300(5) 0.2463(3) 0.0441(12) Uani 1 1 d . . .
C1 C 0.8506(6) -0.0367(6) 0.3878(4) 0.0288(14) Uani 1 1 d . . .
H1A H 0.9577 -0.0732 0.4003 0.035 Uiso 1 1 calc R . .
H1B H 0.7989 -0.1230 0.3837 0.035 Uiso 1 1 calc R . .
C2 C 0.7741(6) 0.0444(7) 0.4609(4) 0.0261(14) Uani 1 1 d . . .
C3 C 0.7067(7) 0.3882(7) 0.0985(4) 0.0318(15) Uani 1 1 d . . .
H3A H 0.8166 0.3555 0.1049 0.038 Uiso 1 1 calc R . .
H3B H 0.6964 0.4633 0.0488 0.038 Uiso 1 1 calc R . .
C4 C 0.7406(6) 0.5628(6) 0.1989(4) 0.0304(14) Uani 1 1 d . . .
H4A H 0.6825 0.6292 0.2375 0.036 Uiso 1 1 calc R . .
H4B H 0.7732 0.6235 0.1472 0.036 Uiso 1 1 calc R . .
C5 C 0.8833(6) 0.4770(7) 0.2427(4) 0.0318(15) Uani 1 1 d . . .
H5A H 0.9440 0.4157 0.2023 0.038 Uiso 1 1 calc R . .
H5B H 0.9472 0.5483 0.2573 0.038 Uiso 1 1 calc R . .
C6 C 0.8041(6) 0.4704(7) 0.3940(4) 0.0310(15) Uani 1 1 d . . .
H6A H 0.8737 0.5455 0.3901 0.037 Uiso 1 1 calc R . .
H6B H 0.8204 0.4065 0.4479 0.037 Uiso 1 1 calc R . .
C7 C 0.8478(7) -0.0399(7) 0.2333(4) 0.0371(16) Uani 1 1 d . . .
H7A H 0.7757 -0.1116 0.2502 0.045 Uiso 1 1 calc R . .
H7B H 0.9506 -0.0954 0.2252 0.045 Uiso 1 1 calc R . .
C8 C 0.9805(6) 0.2637(7) 0.3435(4) 0.0300(14) Uani 1 1 d . . .
H8A H 0.9721 0.2258 0.4042 0.036 Uiso 1 1 calc R . .
H8B H 1.0752 0.3091 0.3329 0.036 Uiso 1 1 calc R . .
C9 C 0.3563(7) 0.4394(7) 0.1705(4) 0.0335(15) Uani 1 1 d . . .
C10 C 0.6313(7) 0.2568(7) 0.0817(4) 0.0328(15) Uani 1 1 d . . .
H10A H 0.5224 0.2893 0.0720 0.039 Uiso 1 1 calc R . .
H10B H 0.6802 0.2168 0.0301 0.039 Uiso 1 1 calc R . .
C11 C 0.4827(6) 0.5416(7) 0.1585(4) 0.0331(15) Uani 1 1 d . . .
H11A H 0.4842 0.5907 0.0998 0.040 Uiso 1 1 calc R . .
H11B H 0.4580 0.6186 0.1971 0.040 Uiso 1 1 calc R . .
C12 C 0.5242(7) 0.0400(7) 0.1562(4) 0.0361(16) Uani 1 1 d . . .
H12A H 0.5629 -0.0399 0.1210 0.043 Uiso 1 1 calc R . .
H12B H 0.4348 0.0984 0.1290 0.043 Uiso 1 1 calc R . .
C13 C 0.6376(7) 0.5482(7) 0.3953(4) 0.0299(14) Uani 1 1 d . . .
C14 C 0.8019(6) 0.0508(7) 0.1494(4) 0.0348(16) Uani 1 1 d . . .
H14A H 0.8771 0.1190 0.1313 0.042 Uiso 1 1 calc R . .
H14B H 0.8042 -0.0161 0.1054 0.042 Uiso 1 1 calc R . .
C15 C 0.9883(6) 0.1354(7) 0.2893(4) 0.0329(15) Uani 1 1 d . . .
H15A H 1.0004 0.1735 0.2288 0.040 Uiso 1 1 calc R . .
H15B H 1.0790 0.0633 0.3032 0.040 Uiso 1 1 calc R . .
C16 C 0.4715(7) -0.0290(7) 0.2438(4) 0.0304(14) Uani 1 1 d . . .
OW1 O 0.3651(4) 0.2561(4) 0.4085(3) 0.0331(10) Uani 1 1 d . . .
OW2 O 0.2031(6) 0.9342(6) 0.1015(4) 0.0654(15) Uani 1 1 d . . .
OW3 O 0.0320(5) 0.7189(5) 0.0759(3) 0.0541(13) Uani 1 1 d . . .
OW4 O 0.2231(5) -0.3775(6) 0.3744(4) 0.0676(16) Uani 1 1 d . . .
OW5 O 0.1452(7) 1.2375(6) 0.0643(4) 0.093(2) Uani 1 1 d . . .

loop_
_atom_site_aniso_label
_atom_site_aniso_U_11
_atom_site_aniso_U_22
_atom_site_aniso_U_33
_atom_site_aniso_U_23
_atom_site_aniso_U_13
_atom_site_aniso_U_12
Dy1 0.02346(15) 0.02693(16) 0.02306(17) -0.00338(12) -0.00359(10) -0.00143(10)
Na1 0.0411(15) 0.0501(17) 0.0375(17) -0.0023(14) 0.0022(12) 0.0019(12)
N1 0.025(3) 0.031(3) 0.024(3) -0.006(2) -0.003(2) -0.003(2)
N2 0.024(3) 0.028(3) 0.027(3) -0.001(2) 0.000(2) -0.002(2)
N3 0.022(2) 0.029(3) 0.028(3) -0.007(2) -0.006(2) 0.001(2)
N4 0.025(3) 0.032(3) 0.024(3) -0.005(2) 0.000(2) 0.001(2)
O1 0.034(2) 0.029(2) 0.030(3) -0.007(2) -0.0023(19) -0.0039(18)
O2 0.030(2) 0.041(3) 0.031(3) 0.004(2) -0.0123(19) -0.0080(19)
O3 0.047(3) 0.029(3) 0.041(3) -0.020(2) -0.002(2) 0.004(2)
O4 0.037(2) 0.043(3) 0.022(3) 0.005(2) -0.0032(19) -0.005(2)
O5 0.030(2) 0.027(2) 0.036(3) -0.007(2) -0.0085(19) -0.0061(18)
O6 0.031(2) 0.028(2) 0.024(2) -0.0025(19) -0.0032(17) 0.0055(18)
O7 0.035(3) 0.052(3) 0.057(4) 0.004(3) -0.027(2) 0.000(2)
O8 0.054(3) 0.044(3) 0.041(3) -0.006(2) -0.007(2) -0.026(2)
C1 0.028(3) 0.025(3) 0.031(4) 0.000(3) -0.005(3) 0.002(3)
C2 0.026(3) 0.031(4) 0.022(4) 0.002(3) -0.004(3) -0.011(3)
C3 0.038(4) 0.037(4) 0.019(4) 0.000(3) 0.005(3) -0.007(3)
C4 0.035(3) 0.026(3) 0.030(4) 0.000(3) -0.002(3) -0.003(3)
C5 0.031(3) 0.034(4) 0.031(4) -0.003(3) 0.000(3) -0.010(3)
C6 0.026(3) 0.035(4) 0.033(4) -0.009(3) -0.002(3) -0.007(3)
C7 0.043(4) 0.035(4) 0.032(4) -0.009(3) 0.002(3) 0.004(3)
C8 0.025(3) 0.034(4) 0.031(4) -0.004(3) -0.009(3) -0.002(3)
C9 0.037(4) 0.036(4) 0.027(4) -0.006(3) -0.007(3) 0.001(3)
C10 0.034(3) 0.040(4) 0.023(4) -0.004(3) 0.002(3) -0.004(3)
C11 0.036(4) 0.032(4) 0.031(4) -0.003(3) -0.008(3) 0.000(3)
C12 0.038(4) 0.040(4) 0.035(4) -0.013(3) -0.005(3) -0.011(3)
C13 0.036(4) 0.028(4) 0.026(4) -0.002(3) 0.000(3) -0.004(3)
C14 0.036(4) 0.042(4) 0.025(4) -0.015(3) -0.001(3) 0.007(3)
C15 0.031(3) 0.031(4) 0.033(4) 0.002(3) 0.000(3) 0.002(3)
C16 0.030(3) 0.030(4) 0.032(4) -0.008(3) 0.003(3) -0.004(3)
OW1 0.032(2) 0.038(3) 0.029(3) -0.003(2) -0.0028(18) -0.0056(19)
OW2 0.059(3) 0.074(4) 0.069(4) -0.016(3) -0.018(3) -0.012(3)
OW3 0.046(3) 0.049(3) 0.064(4) 0.001(3) -0.009(2) 0.000(2)
OW4 0.045(3) 0.068(4) 0.090(5) -0.018(3) 0.008(3) -0.008(3)
OW5 0.138(6) 0.040(3) 0.105(6) 0.007(3) -0.054(4) -0.010(3)

loop_
_atom_type_symbol
_atom_type_description
_atom_type_scat_dispersion_real
_atom_type_scat_dispersion_imag
_atom_type_scat_source
C C 0.0033 0.0016 'International Tables Vol C Tables 4.2.6.8 and 6.1.1.4'
N N 0.0061 0.0033 'International Tables Vol C Tables 4.2.6.8 and 6.1.1.4'
O O 0.0106 0.0060 'International Tables Vol C Tables 4.2.6.8 and 6.1.1.4'
Na Na 0.0362 0.0249 'International Tables Vol C Tables 4.2.6.8 and 6.1.1.4'
Dy Dy -0.1892 4.4098 'International Tables Vol C Tables 4.2.6.8 and 6.1.1.4'
H H 0.0000 0.0000 'International Tables Vol C Tables 4.2.6.8 and 6.1.1.4'

loop_
_geom_angle_atom_site_label_1
_geom_angle_atom_site_label_2
_geom_angle_atom_site_label_3
_geom_angle
_geom_angle_site_symmetry_1
_geom_angle_site_symmetry_3
_geom_angle_publ_flag
O2 Dy1 O1 81.77(14) . . ?
O2 Dy1 O5 86.68(14) . . ?
O1 Dy1 O5 143.12(14) . . ?
O2 Dy1 O6 144.75(14) . . ?
O1 Dy1 O6 85.66(14) . . ?
O5 Dy1 O6 83.91(14) . . ?
O2 Dy1 OW1 72.07(14) . . ?
O1 Dy1 OW1 73.84(13) . . ?
O5 Dy1 OW1 69.28(13) . . ?
O6 Dy1 OW1 72.82(13) . . ?
O2 Dy1 N1 138.77(15) . . ?
O1 Dy1 N1 74.38(14) . . ?
O5 Dy1 N1 131.57(14) . . ?
O6 Dy1 N1 66.69(14) . . ?
OW1 Dy1 N1 129.59(14) . . ?
O2 Dy1 N2 67.68(14) . . ?
O1 Dy1 N2 131.00(15) . . ?
O5 Dy1 N2 74.16(14) . . ?
O6 Dy1 N2 140.07(14) . . ?
OW1 Dy1 N2 126.21(13) . . ?
N1 Dy1 N2 104.18(14) . . ?
O2 Dy1 N3 132.64(14) . . ?
O1 Dy1 N3 142.14(14) . . ?
O5 Dy1 N3 66.30(13) . . ?
O6 Dy1 N3 72.91(14) . . ?
OW1 Dy1 N3 125.67(14) . . ?
N1 Dy1 N3 68.59(14) . . ?
N2 Dy1 N3 67.83(14) . . ?
O2 Dy1 N4 72.17(14) . . ?
O1 Dy1 N4 66.96(14) . . ?
O5 Dy1 N4 141.00(15) . . ?
O6 Dy1 N4 131.50(14) . . ?
OW1 Dy1 N4 129.64(13) . . ?
N1 Dy1 N4 67.70(14) . . ?
N2 Dy1 N4 67.63(15) . . ?
N3 Dy1 N4 104.63(14) . . ?
O3 Na1 O8 103.00(18) 1_545 . ?
O3 Na1 O4 139.01(19) 1_545 2_656 ?
O8 Na1 O4 110.56(18) . 2_656 ?
O3 Na1 OW4 97.10(18) 1_545 . ?
O8 Na1 OW4 83.80(19) . . ?
O4 Na1 OW4 109.05(17) 2_656 . ?
O3 Na1 O6 90.59(16) 1_545 2_656 ?
O8 Na1 O6 164.56(18) . 2_656 ?
O4 Na1 O6 54.07(14) 2_656 2_656 ?
OW4 Na1 O6 101.96(18) . 2_656 ?
O3 Na1 O1 92.51(16) 1_545 . ?
O8 Na1 O1 53.42(14) . . ?
O4 Na1 O1 89.17(16) 2_656 . ?
OW4 Na1 O1 137.2(2) . . ?
O6 Na1 O1 119.58(17) 2_656 . ?
O3 Na1 C2 115.67(19) 1_545 2_656 ?
O8 Na1 C2 137.33(19) . 2_656 ?
O4 Na1 C2 26.78(15) 2_656 2_656 ?
OW4 Na1 C2 107.45(19) . 2_656 ?
O6 Na1 C2 27.29(14) 2_656 2_656 ?
O1 Na1 C2 105.48(17) . 2_656 ?
O3 Na1 C16 97.54(18) 1_545 . ?
O8 Na1 C16 26.57(15) . . ?
O4 Na1 C16 102.00(18) 2_656 . ?
OW4 Na1 C16 110.3(2) . . ?
O6 Na1 C16 145.31(19) 2_656 . ?
O1 Na1 C16 26.90(15) . . ?
C2 Na1 C16 125.1(2) 2_656 . ?
O3 Na1 C13 19.83(15) 1_545 1_545 ?
O8 Na1 C13 91.76(18) . 1_545 ?
O4 Na1 C13 156.52(19) 2_656 1_545 ?
OW4 Na1 C13 79.65(17) . 1_545 ?
O6 Na1 C13 103.32(16) 2_656 1_545 ?
O1 Na1 C13 98.96(16) . 1_545 ?
C2 Na1 C13 130.36(19) 2_656 1_545 ?
C16 Na1 C13 94.81(18) . 1_545 ?
C7 N1 C15 108.9(5) . . ?
C7 N1 C1 108.8(5) . . ?
C15 N1 C1 109.8(4) . . ?
C7 N1 Dy1 111.2(3) . . ?
C15 N1 Dy1 110.8(3) . . ?
C1 N1 Dy1 107.1(3) . . ?
C4 N2 C3 110.7(4) . . ?
C4 N2 C11 109.0(4) . . ?
C3 N2 C11 109.3(5) . . ?
C4 N2 Dy1 111.3(3) . . ?
C3 N2 Dy1 111.2(3) . . ?
C11 N2 Dy1 105.2(3) . . ?
C6 N3 C5 109.6(5) . . ?
C6 N3 C8 109.3(4) . . ?
C5 N3 C8 109.3(4) . . ?
C6 N3 Dy1 105.5(3) . . ?
C5 N3 Dy1 111.9(3) . . ?
C8 N3 Dy1 111.0(3) . . ?
C14 N4 C12 110.9(5) . . ?
C14 N4 C10 108.3(4) . . ?
C12 N4 C10 109.9(4) . . ?
C14 N4 Dy1 111.5(3) . . ?
C12 N4 Dy1 104.5(3) . . ?
C10 N4 Dy1 111.7(3) . . ?
C16 O1 Dy1 122.8(4) . . ?
C16 O1 Na1 87.7(4) . . ?
Dy1 O1 Na1 145.90(19) . . ?
C9 O2 Dy1 125.8(4) . . ?
C13 O3 Na1 120.7(4) . 1_565 ?
C2 O4 Na1 93.2(4) . 2_656 ?
C13 O5 Dy1 125.6(4) . . ?
C2 O6 Dy1 124.3(4) . . ?
C2 O6 Na1 89.5(3) . 2_656 ?
Dy1 O6 Na1 143.90(17) . 2_656 ?
C16 O8 Na1 94.9(4) . . ?
N1 C1 C2 113.5(5) . . ?
O4 C2 O6 123.2(6) . . ?
O4 C2 C1 118.1(5) . . ?
O6 C2 C1 118.6(5) . . ?
O4 C2 Na1 60.0(3) . 2_656 ?
O6 C2 Na1 63.2(3) . 2_656 ?
C1 C2 Na1 177.1(4) . 2_656 ?
N2 C3 C10 114.0(5) . . ?
N2 C4 C5 110.3(5) . . ?
N3 C5 C4 113.1(5) . . ?
N3 C6 C13 113.1(5) . . ?
N1 C7 C14 111.2(5) . . ?
N3 C8 C15 110.6(5) . . ?
O7 C9 O2 125.1(6) . . ?
O7 C9 C11 118.2(6) . . ?
O2 C9 C11 116.7(5) . . ?
N4 C10 C3 110.5(5) . . ?
N2 C11 C9 112.5(5) . . ?
N4 C12 C16 115.0(5) . . ?
O3 C13 O5 124.2(5) . . ?
O3 C13 C6 119.8(5) . . ?
O5 C13 C6 116.0(5) . . ?
O3 C13 Na1 39.5(3) . 1_565 ?
O5 C13 Na1 86.1(3) . 1_565 ?
C6 C13 Na1 155.9(4) . 1_565 ?
N4 C14 C7 112.6(5) . . ?
N1 C15 C8 112.8(5) . . ?
O8 C16 O1 123.8(6) . . ?
O8 C16 C12 117.2(6) . . ?
O1 C16 C12 119.0(5) . . ?
O8 C16 Na1 58.5(3) . . ?
O1 C16 Na1 65.4(3) . . ?
C12 C16 Na1 175.0(4) . . ?

loop_
_geom_bond_atom_site_label_1
_geom_bond_atom_site_label_2
_geom_bond_distance
_geom_bond_site_symmetry_2
_geom_bond_publ_flag
Dy1 O2 2.321(4) . ?
Dy1 O1 2.326(4) . ?
Dy1 O5 2.333(4) . ?
Dy1 O6 2.340(4) . ?
Dy1 OW1 2.466(4) . ?
Dy1 N1 2.621(4) . ?
Dy1 N2 2.639(5) . ?
Dy1 N3 2.641(4) . ?
Dy1 N4 2.667(5) . ?
Na1 O3 2.313(5) 1_545 ?
Na1 O8 2.398(5) . ?
Na1 O4 2.399(5) 2_656 ?
Na1 OW4 2.452(6) . ?
Na1 O6 2.468(5) 2_656 ?
Na1 O1 2.551(5) . ?
Na1 C2 2.765(7) 2_656 ?
Na1 C16 2.802(7) . ?
Na1 C13 3.127(6) 1_545 ?
N1 C7 1.488(7) . ?
N1 C15 1.488(7) . ?
N1 C1 1.489(7) . ?
N2 C4 1.471(7) . ?
N2 C3 1.474(7) . ?
N2 C11 1.501(7) . ?
N3 C6 1.467(7) . ?
N3 C5 1.484(7) . ?
N3 C8 1.500(7) . ?
N4 C14 1.471(7) . ?
N4 C12 1.482(7) . ?
N4 C10 1.490(7) . ?
O1 C16 1.269(7) . ?
O2 C9 1.269(7) . ?
O3 C13 1.233(7) . ?
O3 Na1 2.313(5) 1_565 ?
O4 C2 1.248(7) . ?
O4 Na1 2.399(5) 2_656 ?
O5 C13 1.280(7) . ?
O6 C2 1.268(6) . ?
O6 Na1 2.467(5) 2_656 ?
O7 C9 1.251(7) . ?
O8 C16 1.258(7) . ?
C1 C2 1.499(8) . ?
C2 Na1 2.765(7) 2_656 ?
C3 C10 1.502(8) . ?
C4 C5 1.528(8) . ?
C6 C13 1.519(8) . ?
C7 C14 1.509(8) . ?
C8 C15 1.514(8) . ?
C9 C11 1.528(8) . ?
C12 C16 1.505(8) . ?
C13 Na1 3.127(6) 1_565 ?
